data_4342113
loop_
_publ_author_name
'Santoro, Amedeo'
'Kershaw Cook, Laurence J.'
'Kulmaczewski, Rafal'
'Barrett, Simon A.'
'Cespedes, Oscar'
'Halcrow, Malcolm A.'

_publ_section_title
;
 Iron(II) Complexes of Tridentate Indazolylpyridine Ligands: Enhanced
 Spin-Crossover Hysteresis and Ligand-Based Fluorescence.
;
_journal_issue 2
_journal_name_full 'Inorganic chemistry'
_journal_page_first 682
_journal_page_last 693
_journal_paper_doi 10.1021/ic502726q
_journal_volume 54
_journal_year 2015
_chemical_formula_moiety 'C19 H13 N5'
_chemical_formula_sum 'C19 H13 N5'
_chemical_formula_weight 311.34
_chemical_name_systematic
; 
2,6-Bis(indazol-1-yl)pyridine
;
_space_group_IT_number 14
_symmetry_cell_setting monoclinic
_symmetry_space_group_name_Hall '-P 2ybc'
_symmetry_space_group_name_H-M 'P 1 21/c 1'
_atom_sites_solution_hydrogens geom
_atom_sites_solution_primary direct
_atom_sites_solution_secondary difmap
_audit_creation_method SHELXL-97
_cell_angle_alpha 90.00
_cell_angle_beta 108.418(4)
_cell_angle_gamma 90.00
_cell_formula_units_Z 4
_cell_length_a 18.4345(8)
_cell_length_b 3.78540(10)
_cell_length_c 22.0008(8)
_cell_measurement_reflns_used 1325
_cell_measurement_temperature 120(2)
_cell_measurement_theta_max 72.5420
_cell_measurement_theta_min 4.1920
_cell_volume 1456.62(10)
_computing_cell_refinement 'CrysAlisPro, Agilent Technologies'
_computing_data_collection 'CrysAlisPro, Agilent Technologies'
_computing_data_reduction 'CrysAlisPro, Agilent Technologies'
_computing_molecular_graphics 'XSEED (Barbour, 2001)'
_computing_publication_material 'local program'
_computing_structure_refinement 'SHELXL-97 (Sheldrick, 1997)'
_computing_structure_solution 'SHELXS-97 (Sheldrick, 1990)'
_diffrn_ambient_temperature 120(2)
_diffrn_detector_area_resol_mean 5.3095
_diffrn_measured_fraction_theta_full 0.955
_diffrn_measured_fraction_theta_max 0.955
_diffrn_measurement_device_type 'SuperNova, Dual, Cu at zero, Atlas'
_diffrn_measurement_method '\w scans'
_diffrn_radiation_monochromator mirror
_diffrn_radiation_source 'SuperNova (Cu) X-ray Source'
_diffrn_radiation_type 'Cu K\a'
_diffrn_radiation_wavelength 1.54184
_diffrn_reflns_av_R_equivalents 0.0471
_diffrn_reflns_av_sigmaI/netI 0.0627
_diffrn_reflns_limit_h_max 20
_diffrn_reflns_limit_h_min -22
_diffrn_reflns_limit_k_max 2
_diffrn_reflns_limit_k_min -4
_diffrn_reflns_limit_l_max 26
_diffrn_reflns_limit_l_min -18
_diffrn_reflns_number 4140
_diffrn_reflns_theta_full 73.43
_diffrn_reflns_theta_max 73.43
_diffrn_reflns_theta_min 4.19
_diffrn_standards_decay_% 0
_diffrn_standards_interval_count 0
_diffrn_standards_interval_time 0
_diffrn_standards_number 0
_exptl_absorpt_coefficient_mu 0.709
_exptl_absorpt_correction_T_max 1.000
_exptl_absorpt_correction_T_min 0.399
_exptl_absorpt_correction_type multi-scan
_exptl_absorpt_process_details
;
CrysAlisPro, Agilent Technologies,
Version 1.171.36.28e (release 10-06-2013 CrysAlis171 .NET)
Empirical absorption correction using spherical harmonics,
 implemented in SCALE3 ABSPACK scaling algorithm.
;
_exptl_crystal_colour colourless
_exptl_crystal_density_diffrn 1.420
_exptl_crystal_density_method 'not measured'
_exptl_crystal_description needle
_exptl_crystal_F_000 648
_exptl_crystal_size_max 0.26
_exptl_crystal_size_mid 0.07
_exptl_crystal_size_min 0.05
_refine_diff_density_max 0.232
_refine_diff_density_min -0.314
_refine_diff_density_rms 0.061
_refine_ls_extinction_method none
_refine_ls_goodness_of_fit_ref 1.059
_refine_ls_hydrogen_treatment refxyz
_refine_ls_matrix_type full
_refine_ls_number_parameters 256
_refine_ls_number_reflns 2799
_refine_ls_number_restraints 0
_refine_ls_restrained_S_all 1.059
_refine_ls_R_factor_all 0.0798
_refine_ls_R_factor_gt 0.0583
_refine_ls_shift/su_max 0.000
_refine_ls_shift/su_mean 0.000
_refine_ls_structure_factor_coef Fsqd
_refine_ls_weighting_details 'calc w=1/[\s^2^(Fo^2^)+(0.0843P)^2^+0.0000P] where P=(Fo^2^+2Fc^2^)/3'
_refine_ls_weighting_scheme calc
_refine_ls_wR_factor_gt 0.1451
_refine_ls_wR_factor_ref 0.1649
_reflns_number_gt 2098
_reflns_number_total 2799
_reflns_threshold_expression >2sigma(I)
_cod_data_source_file ic502726q_si_002.cif
_cod_data_source_block as151236
_cod_depositor_comments 'Adding full bibliography for 4342113--4342126.cif.'
_cod_original_cell_volume 1456.62(9)
_cod_original_sg_symbol_H-M 'P 21/c'
_cod_database_code 4342113

loop_
_symmetry_equiv_pos_as_xyz
'x, y, z'
'-x, y+1/2, -z+1/2'
'-x, -y, -z'
'x, -y-1/2, z-1/2'

loop_
_atom_site_label
_atom_site_type_symbol
_atom_site_fract_x
_atom_site_fract_y
_atom_site_fract_z
_atom_site_U_iso_or_equiv
_atom_site_adp_type
_atom_site_occupancy
_atom_site_symmetry_multiplicity
_atom_site_calc_flag
N1 N 0.71291(11) 0.0393(6) 0.26409(9) 0.0224(4) Uani 1 1 d
C2 C 0.73187(14) -0.0135(7) 0.32703(10) 0.0226(5) Uani 1 1 d
C3 C 0.68185(14) -0.1526(7) 0.35769(10) 0.0262(5) Uani 1 1 d
H3 H 0.7018(17) -0.163(9) 0.4029(14) 0.031 Uiso 1 1 d
C4 C 0.60937(15) -0.2425(7) 0.31945(11) 0.0282(6) Uani 1 1 d
H4 H 0.5726(18) -0.353(9) 0.3380(14) 0.034 Uiso 1 1 d
C5 C 0.58751(15) -0.1946(7) 0.25365(11) 0.0264(5) Uani 1 1 d
H5 H 0.5346(18) -0.245(8) 0.2242(13) 0.032 Uiso 1 1 d
C6 C 0.64182(14) -0.0470(7) 0.22920(10) 0.0229(5) Uani 1 1 d
N7 N 0.80653(11) 0.0821(6) 0.36310(8) 0.0231(5) Uani 1 1 d
N8 N 0.83169(12) 0.0108(6) 0.42757(8) 0.0268(5) Uani 1 1 d
C9 C 0.90250(15) 0.1146(8) 0.44878(11) 0.0300(6) Uani 1 1 d
H9 H 0.9306(18) 0.070(9) 0.4932(14) 0.036 Uiso 1 1 d
C10 C 0.92800(14) 0.2595(7) 0.39917(10) 0.0266(6) Uani 1 1 d
C11 C 0.99659(15) 0.4032(8) 0.39558(11) 0.0299(6) Uani 1 1 d
H11 H 1.0424(18) 0.398(9) 0.4331(14) 0.036 Uiso 1 1 d
C12 C 0.99887(15) 0.5234(7) 0.33698(12) 0.0293(6) Uani 1 1 d
H12 H 1.0452(18) 0.637(10) 0.3337(14) 0.035 Uiso 1 1 d
C13 C 0.93376(15) 0.5074(7) 0.28268(11) 0.0269(5) Uani 1 1 d
H13 H 0.9353(17) 0.596(9) 0.2410(13) 0.032 Uiso 1 1 d
C14 C 0.86558(14) 0.3662(7) 0.28438(10) 0.0247(5) Uani 1 1 d
H14 H 0.8212(17) 0.345(9) 0.2462(13) 0.030 Uiso 1 1 d
C15 C 0.86354(14) 0.2395(7) 0.34384(10) 0.0225(5) Uani 1 1 d
N16 N 0.62204(11) 0.0258(6) 0.16301(9) 0.0235(5) Uani 1 1 d
N17 N 0.54818(12) 0.1217(7) 0.13051(9) 0.0283(5) Uani 1 1 d
C18 C 0.54729(14) 0.1977(8) 0.07183(11) 0.0278(6) Uani 1 1 d
H18 H 0.5004(18) 0.255(9) 0.0445(14) 0.033 Uiso 1 1 d
C19 C 0.61996(14) 0.1529(7) 0.06391(10) 0.0258(5) Uani 1 1 d
C20 C 0.64999(16) 0.1911(8) 0.01254(10) 0.0292(6) Uani 1 1 d
H20 H 0.6184(18) 0.266(9) -0.0289(14) 0.035 Uiso 1 1 d
C21 C 0.72515(16) 0.1080(8) 0.02307(11) 0.0316(6) Uani 1 1 d
H21 H 0.7478(18) 0.131(10) -0.0116(14) 0.038 Uiso 1 1 d
C22 C 0.77149(15) -0.0145(8) 0.08301(11) 0.0293(6) Uani 1 1 d
H22 H 0.8242(18) -0.077(9) 0.0906(13) 0.035 Uiso 1 1 d
C23 C 0.74408(14) -0.0497(7) 0.13458(11) 0.0254(5) Uani 1 1 d
H23 H 0.7740(17) -0.127(9) 0.1756(14) 0.031 Uiso 1 1 d
C24 C 0.66779(14) 0.0410(7) 0.12362(10) 0.0229(5) Uani 1 1 d

loop_
_atom_site_aniso_label
_atom_site_aniso_U_11
_atom_site_aniso_U_22
_atom_site_aniso_U_33
_atom_site_aniso_U_23
_atom_site_aniso_U_13
_atom_site_aniso_U_12
N1 0.0235(10) 0.0224(11) 0.0242(9) 0.0005(8) 0.0116(7) 0.0027(8)
C2 0.0267(12) 0.0208(12) 0.0244(10) 0.0015(9) 0.0141(9) 0.0007(9)
C3 0.0327(13) 0.0260(13) 0.0240(10) 0.0030(10) 0.0148(9) 0.0004(11)
C4 0.0318(13) 0.0265(14) 0.0324(11) 0.0014(11) 0.0191(10) 0.0014(10)
C5 0.0265(12) 0.0249(13) 0.0306(11) 0.0018(10) 0.0128(9) -0.0006(10)
C6 0.0262(12) 0.0215(12) 0.0239(10) 0.0019(9) 0.0120(9) 0.0037(9)
N7 0.0266(10) 0.0249(11) 0.0218(8) 0.0022(8) 0.0133(7) 0.0016(8)
N8 0.0298(11) 0.0328(12) 0.0196(8) 0.0000(8) 0.0105(7) 0.0029(9)
C9 0.0306(13) 0.0387(16) 0.0220(10) 0.0008(10) 0.0103(9) 0.0019(12)
C10 0.0283(12) 0.0284(14) 0.0251(10) -0.0030(10) 0.0114(9) 0.0020(10)
C11 0.0291(13) 0.0316(15) 0.0290(11) -0.0045(11) 0.0092(10) -0.0002(11)
C12 0.0287(13) 0.0252(14) 0.0387(13) -0.0040(11) 0.0171(10) -0.0017(11)
C13 0.0324(13) 0.0223(13) 0.0308(11) 0.0015(10) 0.0166(10) 0.0015(10)
C14 0.0288(13) 0.0223(13) 0.0251(10) -0.0009(10) 0.0116(9) 0.0003(10)
C15 0.0253(12) 0.0191(12) 0.0263(10) -0.0024(9) 0.0129(9) 0.0005(9)
N16 0.0211(10) 0.0300(12) 0.0224(9) 0.0015(8) 0.0111(7) 0.0026(8)
N17 0.0227(10) 0.0362(13) 0.0264(9) 0.0013(9) 0.0081(8) 0.0041(9)
C18 0.0240(12) 0.0323(15) 0.0261(10) 0.0020(10) 0.0066(9) 0.0029(11)
C19 0.0305(13) 0.0241(13) 0.0245(10) -0.0003(10) 0.0109(9) -0.0001(10)
C20 0.0388(14) 0.0299(15) 0.0206(10) 0.0025(10) 0.0116(10) -0.0023(11)
C21 0.0388(14) 0.0343(15) 0.0278(11) -0.0025(11) 0.0193(10) -0.0064(12)
C22 0.0285(13) 0.0340(15) 0.0295(11) -0.0045(10) 0.0150(10) -0.0015(11)
C23 0.0260(12) 0.0278(14) 0.0244(10) -0.0009(10) 0.0107(9) -0.0009(10)
C24 0.0265(12) 0.0210(12) 0.0242(10) -0.0003(9) 0.0122(9) 0.0001(9)

loop_
_atom_type_symbol
_atom_type_description
_atom_type_scat_dispersion_real
_atom_type_scat_dispersion_imag
_atom_type_scat_source
C C 0.0181 0.0091 'International Tables Vol C Tables 4.2.6.8 and 6.1.1.4'
H H 0.0000 0.0000 'International Tables Vol C Tables 4.2.6.8 and 6.1.1.4'
N N 0.0311 0.0180 'International Tables Vol C Tables 4.2.6.8 and 6.1.1.4'

loop_
_geom_angle_atom_site_label_1
_geom_angle_atom_site_label_2
_geom_angle_atom_site_label_3
_geom_angle
C2 N1 C6 116.7(2)
N1 C2 N7 116.0(2)
N1 C2 C3 124.0(2)
N7 C2 C3 120.0(2)
C4 C3 C2 117.1(2)
C4 C3 H3 127.7(19)
C2 C3 H3 115.1(19)
C3 C4 C5 120.7(2)
C3 C4 H4 120.8(17)
C5 C4 H4 118.4(17)
C4 C5 C6 116.6(2)
C4 C5 H5 123.5(17)
C6 C5 H5 119.8(17)
N1 C6 C5 124.8(2)
N1 C6 N16 115.6(2)
C5 C6 N16 119.5(2)
N8 N7 C15 111.05(19)
N8 N7 C2 119.02(19)
C15 N7 C2 129.92(18)
C9 N8 N7 106.5(2)
N8 C9 C10 112.2(2)
N8 C9 H9 117.9(19)
C10 C9 H9 129.7(19)
C11 C10 C15 120.1(2)
C11 C10 C9 135.5(2)
C15 C10 C9 104.4(2)
C12 C11 C10 118.3(2)
C12 C11 H11 121.5(19)
C10 C11 H11 120.0(19)
C11 C12 C13 120.8(2)
C11 C12 H12 119.9(17)
C13 C12 H12 119.2(17)
C14 C13 C12 122.4(2)
C14 C13 H13 116.9(18)
C12 C13 H13 120.7(18)
C13 C14 C15 116.8(2)
C13 C14 H14 122.2(17)
C15 C14 H14 121.0(17)
N7 C15 C14 132.6(2)
N7 C15 C10 105.84(19)
C14 C15 C10 121.5(2)
N17 N16 C24 111.24(18)
N17 N16 C6 118.67(19)
C24 N16 C6 129.9(2)
C18 N17 N16 105.76(19)
N17 C18 C19 112.1(2)
N17 C18 H18 114.5(19)
C19 C18 H18 133.3(19)
C24 C19 C20 119.5(2)
C24 C19 C18 105.2(2)
C20 C19 C18 135.3(2)
C21 C20 C19 118.2(2)
C21 C20 H20 120.5(18)
C19 C20 H20 121.2(18)
C20 C21 C22 121.2(2)
C20 C21 H21 120.3(18)
C22 C21 H21 118.5(18)
C23 C22 C21 122.0(2)
C23 C22 H22 116.3(17)
C21 C22 H22 121.7(17)
C22 C23 C24 116.3(2)
C22 C23 H23 124.0(18)
C24 C23 H23 119.7(18)
N16 C24 C23 131.4(2)
N16 C24 C19 105.8(2)
C23 C24 C19 122.7(2)

loop_
_geom_bond_atom_site_label_1
_geom_bond_atom_site_label_2
_geom_bond_distance
N1 C2 1.332(3)
N1 C6 1.333(3)
C2 N7 1.402(3)
C2 C3 1.406(3)
C3 C4 1.378(4)
C3 H3 0.95(3)
C4 C5 1.387(3)
C4 H4 0.99(3)
C5 C6 1.394(3)
C5 H5 1.00(3)
C6 N16 1.412(3)
N7 N8 1.373(2)
N7 C15 1.386(3)
N8 C9 1.300(3)
C9 C10 1.427(3)
C9 H9 0.96(3)
C10 C11 1.401(4)
C10 C15 1.409(3)
C11 C12 1.380(4)
C11 H11 0.98(3)
C12 C13 1.402(4)
C12 H12 0.98(3)
C13 C14 1.377(4)
C13 H13 0.98(3)
C14 C15 1.405(3)
C14 H14 0.97(3)
N16 N17 1.372(3)
N16 C24 1.389(3)
N17 C18 1.318(3)
C18 C19 1.415(4)
C18 H18 0.91(3)
C19 C24 1.397(3)
C19 C20 1.414(3)
C20 C21 1.367(4)
C20 H20 0.96(3)
C21 C22 1.404(4)
C21 H21 0.98(3)
C22 C23 1.387(3)
C22 H22 0.96(3)
C23 C24 1.393(4)
C23 H23 0.94(3)
